data_9007437
loop_
_publ_author_name
'Tideswell, N. W.'
'Kruse, F. H.'
'McCullough, J. D.'

_publ_section_title
;
 The crystal structure of antimony selenide, Sb2Se3
;
_journal_name_full 'Acta Crystallographica'
_journal_page_first 99
_journal_page_last 102
_journal_paper_doi 10.1107/S0365110X57000298
_journal_volume 10
_journal_year 1957
_chemical_compound_source Synthetic
_chemical_formula_sum 'Sb2 Se3'
_chemical_name_mineral Antimonselite
_space_group_IT_number 62
_symmetry_space_group_name_Hall '-P 2c 2ab'
_symmetry_space_group_name_H-M 'P b n m'
_cell_angle_alpha 90
_cell_angle_beta 90
_cell_angle_gamma 90
_cell_length_a 11.62
_cell_length_b 11.77
_cell_length_c 3.962
_cell_formula_units_Z 4
_cell_volume 541.872
_database_code_amcsd 0009196
_exptl_crystal_density_diffrn 5.888
_cod_database_code 9007437

loop_
_space_group_symop_operation_xyz
x,y,z
x,y,1/2-z
-x,-y,1/2+z
1/2+x,1/2-y,1/2+z
1/2-x,1/2+y,1/2-z
1/2-x,1/2+y,z
1/2+x,1/2-y,-z
-x,-y,-z

loop_
_atom_site_label
_atom_site_fract_x
_atom_site_fract_y
_atom_site_fract_z
_atom_site_U_iso_or_equiv
Sb1 0.32800 0.03050 0.25000 0.01393
Sb2 0.03970 0.14780 0.75000 0.01393
Se1 0.87320 0.05340 0.25000 0.01393
Se2 0.44340 0.13020 0.75000 0.01393
Se3 0.19350 0.21320 0.25000 0.01393

loop_
_cod_related_entry_id
_cod_related_entry_database
_cod_related_entry_code
1 AMCSD 0009196
